data_1551215
loop_
_publ_author_name
'Ding, Qing-Rong'
'Xu, Gui-Lan'
'Zhang, Lei'
'Zhang, Jian'

_publ_section_title
;
 Ligand-directed assembly engineering of trapezoidal {Ti<sub>5</sub>}
 building blocks stabilized by dimethylglyoxime.
;
_journal_issue 27
_journal_name_full 'Dalton transactions (Cambridge, England : 2003)'
_journal_page_first 9916
_journal_page_last 9919
_journal_paper_doi 10.1039/c9dt02032b
_journal_volume 48
_journal_year 2019
_chemical_formula_moiety 'C82 H170 N4 O36 Ti10'
_chemical_formula_sum 'C82 H170 N4 O36 Ti10'
_chemical_formula_weight 2266.90
_space_group_crystal_system monoclinic
_space_group_IT_number 14
_space_group_name_Hall '-P 2yn'
_space_group_name_H-M_alt 'P 1 21/n 1'
_symmetry_space_group_name_Hall '-P 2yn'
_symmetry_space_group_name_H-M 'P 1 21/n 1'
_atom_sites_solution_hydrogens geom
_audit_creation_method SHELXL-2014
_audit_update_record
;
2019-05-29 deposited with the CCDC.    2019-06-04 downloaded from the CCDC.
;
_cell_angle_alpha 90
_cell_angle_beta 92.241(2)
_cell_angle_gamma 90
_cell_formula_units_Z 2
_cell_length_a 10.9245(2)
_cell_length_b 23.0505(6)
_cell_length_c 23.9209(6)
_cell_measurement_reflns_used 8489
_cell_measurement_temperature 293(2)
_cell_measurement_theta_max 74.1030
_cell_measurement_theta_min 3.6810
_cell_volume 6019.0(2)
_computing_cell_refinement 'Bruker FRAMBO'
_computing_data_collection 'Bruker FRAMBO'
_computing_data_reduction 'Bruker SAINT'
_computing_molecular_graphics 'Bruker SHELXTL'
_computing_publication_material 'Bruker SHELXTL'
_computing_structure_refinement 'SHELXL-2014 (Sheldrick, 2014)'
_computing_structure_solution 'Bruker SHELXTL'
_diffrn_ambient_temperature 293(2)
_diffrn_detector_area_resol_mean 10.3503
_diffrn_measured_fraction_theta_full 0.999
_diffrn_measured_fraction_theta_max 0.971
_diffrn_measurement_device_type 'SuperNova, Dual, Cu at zero, Atlas'
_diffrn_measurement_method '\w scans'
_diffrn_radiation_type CuK\a
_diffrn_radiation_wavelength 1.54178
_diffrn_reflns_av_R_equivalents 0.0306
_diffrn_reflns_av_unetI/netI 0.0422
_diffrn_reflns_Laue_measured_fraction_full 0.999
_diffrn_reflns_Laue_measured_fraction_max 0.971
_diffrn_reflns_limit_h_max 8
_diffrn_reflns_limit_h_min -13
_diffrn_reflns_limit_k_max 28
_diffrn_reflns_limit_k_min -23
_diffrn_reflns_limit_l_max 29
_diffrn_reflns_limit_l_min -28
_diffrn_reflns_number 25032
_diffrn_reflns_point_group_measured_fraction_full 0.999
_diffrn_reflns_point_group_measured_fraction_max 0.971
_diffrn_reflns_theta_full 67.679
_diffrn_reflns_theta_max 74.332
_diffrn_reflns_theta_min 3.698
_diffrn_source 'micro-focus sealed X-ray tube'
_exptl_absorpt_coefficient_mu 5.919
_exptl_absorpt_correction_T_max 1.00000
_exptl_absorpt_correction_T_min 0.38664
_exptl_absorpt_correction_type multi-scan
_exptl_absorpt_process_details
;
CrysAlisPro 1.171.38.43f (Rigaku Oxford Diffraction, 2015)
Empirical absorption correction using spherical harmonics,
 implemented in SCALE3 ABSPACK scaling algorithm.
;
_exptl_crystal_colour colourless
_exptl_crystal_density_diffrn 1.251
_exptl_crystal_description block
_exptl_crystal_F_000 2396
_exptl_crystal_size_max 0.5
_exptl_crystal_size_mid 0.3
_exptl_crystal_size_min 0.1
_refine_diff_density_max 0.796
_refine_diff_density_min -0.553
_refine_diff_density_rms 0.076
_refine_ls_extinction_method none
_refine_ls_goodness_of_fit_ref 1.032
_refine_ls_hydrogen_treatment constr
_refine_ls_matrix_type full
_refine_ls_number_parameters 595
_refine_ls_number_reflns 11931
_refine_ls_number_restraints 95
_refine_ls_restrained_S_all 1.089
_refine_ls_R_factor_all 0.0955
_refine_ls_R_factor_gt 0.0691
_refine_ls_shift/su_max 0.002
_refine_ls_shift/su_mean 0.000
_refine_ls_structure_factor_coef Fsqd
_refine_ls_weighting_details 'w=1/[\s^2^(Fo^2^)+(0.1530P)^2^+0.4080P] where P=(Fo^2^+2Fc^2^)/3'
_refine_ls_weighting_scheme calc
_refine_ls_wR_factor_gt 0.2097
_refine_ls_wR_factor_ref 0.2353
_reflns_Friedel_coverage 0.000
_reflns_number_gt 8166
_reflns_number_total 11931
_reflns_threshold_expression 'I > 2\s(I)'
_cod_data_source_file c9dt02032b2.cif
_cod_data_source_block a
_cod_depositor_comments 'Adding full bibliography for 1551215--1551222.cif.'
_cod_database_code 1551215
_shelx_space_group_comment
;
The symmetry employed for this shelxl refinement is uniquely defined
by the following loop, which should always be used as a source of
symmetry information in preference to the above space-group names.
They are only intended as comments.
;
_oxdiff_exptl_absorpt_empirical_full_min 0.528
_oxdiff_exptl_absorpt_empirical_full_max 1.926
_oxdiff_exptl_absorpt_empirical_details
;
Empirical correction (ABSPACK) includes:
- Absorption correction using spherical harmonics
- Frame scaling
;
_shelxl_version_number 2014-3

loop_
_space_group_symop_operation_xyz
'x, y, z'
'-x+1/2, y+1/2, -z+1/2'
'-x, -y, -z'
'x-1/2, -y-1/2, z-1/2'

loop_
_atom_site_label
_atom_site_type_symbol
_atom_site_fract_x
_atom_site_fract_y
_atom_site_fract_z
_atom_site_U_iso_or_equiv
_atom_site_adp_type
_atom_site_occupancy
_atom_site_site_symmetry_order
_atom_site_calc_flag
_atom_site_refinement_flags_posn
_atom_site_refinement_flags_adp
Ti3 Ti 0.44274(6) 0.31831(3) 0.65786(3) 0.05142(19) Uani 1 1 d . .
Ti2 Ti 0.19673(6) 0.38619(4) 0.66473(3) 0.0603(2) Uani 1 1 d . .
Ti1 Ti 0.40157(7) 0.44775(4) 0.73885(4) 0.0666(2) Uani 1 1 d . .
Ti4 Ti 0.26160(8) 0.26691(4) 0.56632(4) 0.0725(3) Uani 1 1 d . .
Ti5 Ti 0.52307(10) 0.21238(4) 0.55146(4) 0.0827(3) Uani 1 1 d . U
O6 O 0.3618(2) 0.37724(12) 0.70104(11) 0.0547(6) Uani 1 1 d . .
O12 O 0.4753(2) 0.38181(12) 0.59939(12) 0.0595(7) Uani 1 1 d . .
O11 O 0.3013(2) 0.43324(13) 0.60158(12) 0.0623(7) Uani 1 1 d . .
O7 O 0.2603(2) 0.31796(13) 0.62865(12) 0.0606(7) Uani 1 1 d . .
O00A O 0.4504(3) 0.26568(13) 0.71174(13) 0.0686(7) Uani 1 1 d . .
O5 O 0.2326(3) 0.46173(16) 0.70886(15) 0.0772(9) Uani 1 1 d . U
O8 O 0.4268(3) 0.26325(14) 0.59382(13) 0.0682(7) Uani 1 1 d . .
O10 O 0.0641(3) 0.40756(16) 0.62299(14) 0.0763(9) Uani 1 1 d . .
O00E O 0.1157(2) 0.35148(17) 0.72011(14) 0.0795(10) Uani 1 1 d . .
O2 O 0.6491(3) 0.23915(17) 0.60567(17) 0.0860(10) Uani 1 1 d . .
N1 N 0.5922(3) 0.36982(17) 0.70241(17) 0.0656(9) Uani 1 1 d . .
N2 N 0.6321(3) 0.28724(16) 0.63722(16) 0.0652(9) Uani 1 1 d . .
O9 O 0.3523(4) 0.20743(19) 0.51819(17) 0.0989(12) Uani 1 1 d . U
O1 O 0.5666(3) 0.41683(18) 0.7324(2) 0.1022(14) Uani 1 1 d . .
O14 O 0.1402(4) 0.21846(18) 0.5835(2) 0.1006(13) Uani 1 1 d . .
O13 O 0.2086(5) 0.31155(19) 0.50928(17) 0.1037(13) Uani 1 1 d . .
O4 O 0.3850(4) 0.4423(2) 0.81175(17) 0.1046(13) Uani 1 1 d . .
C24 C 0.4555(3) 0.46353(17) 0.54099(16) 0.0525(8) Uani 1 1 d . .
O3 O 0.4592(4) 0.51823(19) 0.7255(3) 0.1234(17) Uani 1 1 d . U
C25 C 0.5723(4) 0.45578(19) 0.52181(19) 0.0620(10) Uani 1 1 d . .
H25 H 0.6213 0.4261 0.5365 0.074 Uiso 1 1 calc R U
C23 C 0.4058(3) 0.42371(17) 0.58406(16) 0.0541(8) Uani 1 1 d . .
C3 C 0.7071(4) 0.3573(2) 0.6974(2) 0.0769(13) Uani 1 1 d . .
C26 C 0.6164(3) 0.49171(19) 0.48120(18) 0.0604(10) Uani 1 1 d . .
H26 H 0.6950 0.4860 0.4686 0.072 Uiso 1 1 calc R U
O16 O 0.6023(5) 0.2365(3) 0.4925(2) 0.139(2) Uani 1 1 d . .
O15 O 0.5507(5) 0.1385(2) 0.5653(3) 0.1310(17) Uani 1 1 d . U
C1 C 0.7293(4) 0.3078(2) 0.6627(2) 0.0717(12) Uani 1 1 d . .
C30 C 0.0099(5) 0.4287(3) 0.5723(3) 0.102(2) Uani 1 1 d . .
H30 H 0.0747 0.4404 0.5474 0.122 Uiso 1 1 calc R U
C4 C 0.8076(5) 0.3922(4) 0.7258(4) 0.138(3) Uani 1 1 d . .
H4A H 0.8856 0.3761 0.7170 0.208 Uiso 1 1 calc R U
H4B H 0.8029 0.4316 0.7129 0.208 Uiso 1 1 calc R U
H4C H 0.7986 0.3912 0.7655 0.208 Uiso 1 1 calc R U
C36 C 0.1515(5) 0.3262(3) 0.7724(2) 0.101(2) Uani 1 1 d . .
H36 H 0.2407 0.3299 0.7770 0.122 Uiso 1 1 calc R U
C2 C 0.8550(5) 0.2816(3) 0.6579(3) 0.105(2) Uani 1 1 d . .
H2A H 0.9135 0.3036 0.6801 0.158 Uiso 1 1 calc R U
H2B H 0.8542 0.2423 0.6711 0.158 Uiso 1 1 calc R U
H2C H 0.8775 0.2822 0.6195 0.158 Uiso 1 1 calc R U
C17 C 0.2325(9) 0.3551(4) 0.4696(3) 0.125(3) Uani 1 1 d . .
H17 H 0.2247 0.3932 0.4873 0.151 Uiso 1 1 calc R U
C14 C 0.1034(6) 0.1811(3) 0.6251(4) 0.118(2) Uani 1 1 d . .
H14 H 0.0673 0.2047 0.6543 0.142 Uiso 1 1 calc R U
C20 C 0.4943(11) 0.2354(4) 0.7590(3) 0.154(4) Uani 1 1 d . .
H20 H 0.4190 0.2135 0.7649 0.184 Uiso 1 1 calc R U
C33 C 0.1631(8) 0.5146(4) 0.7110(4) 0.130(2) Uani 1 1 d D U
H33 H 0.0914 0.4977 0.6912 0.155 Uiso 1 1 calc R U
C31 C -0.0664(9) 0.3838(5) 0.5445(4) 0.152(4) Uani 1 1 d . .
H31A H -0.1022 0.3990 0.5103 0.229 Uiso 1 1 calc R U
H31B H -0.0166 0.3508 0.5364 0.229 Uiso 1 1 calc R U
H31C H -0.1302 0.3723 0.5687 0.229 Uiso 1 1 calc R U
C18 C 0.3626(10) 0.3478(5) 0.4512(4) 0.152(4) Uani 1 1 d . .
H18A H 0.3804 0.3771 0.4242 0.228 Uiso 1 1 calc R U
H18B H 0.4184 0.3515 0.4830 0.228 Uiso 1 1 calc R U
H18C H 0.3717 0.3101 0.4347 0.228 Uiso 1 1 calc R U
C11 C 0.2938(10) 0.1724(5) 0.4740(4) 0.153(3) Uani 1 1 d D U
H11 H 0.2118 0.1879 0.4650 0.184 Uiso 1 1 calc R U
C5 C 0.7086(11) 0.2667(7) 0.4759(5) 0.185(5) Uani 1 1 d . .
H5 H 0.7409 0.2860 0.5098 0.221 Uiso 1 1 calc R U
C38 C 0.0945(10) 0.3621(6) 0.8189(3) 0.177(5) Uani 1 1 d . .
H38A H 0.1177 0.3458 0.8547 0.266 Uiso 1 1 calc R U
H38B H 0.1234 0.4014 0.8172 0.266 Uiso 1 1 calc R U
H38C H 0.0069 0.3616 0.8139 0.266 Uiso 1 1 calc R U
C34 C 0.1853(8) 0.5555(3) 0.6670(4) 0.144(3) Uani 1 1 d . U
H34A H 0.2294 0.5368 0.6381 0.216 Uiso 1 1 calc R U
H34B H 0.1085 0.5697 0.6517 0.216 Uiso 1 1 calc R U
H34C H 0.2328 0.5874 0.6820 0.216 Uiso 1 1 calc R U
C15 C 0.2124(8) 0.1503(4) 0.6513(4) 0.143(3) Uani 1 1 d . .
H15A H 0.1859 0.1246 0.6800 0.215 Uiso 1 1 calc R U
H15B H 0.2525 0.1284 0.6232 0.215 Uiso 1 1 calc R U
H15C H 0.2685 0.1783 0.6674 0.215 Uiso 1 1 calc R U
C19 C 0.1365(12) 0.3499(5) 0.4224(3) 0.179(5) Uani 1 1 d . .
H19A H 0.1505 0.3790 0.3947 0.269 Uiso 1 1 calc R U
H19B H 0.1415 0.3121 0.4056 0.269 Uiso 1 1 calc R U
H19C H 0.0565 0.3551 0.4369 0.269 Uiso 1 1 calc R U
C28 C 0.5485(10) 0.5542(4) 0.7024(6) 0.173(3) Uani 1 1 d D U
H28 H 0.6041 0.5474 0.7349 0.207 Uiso 1 1 calc R U
C16 C 0.0079(9) 0.1410(4) 0.6033(6) 0.190(5) Uani 1 1 d . .
H16A H -0.0162 0.1156 0.6327 0.285 Uiso 1 1 calc R U
H16B H -0.0618 0.1629 0.5896 0.285 Uiso 1 1 calc R U
H16C H 0.0395 0.1185 0.5733 0.285 Uiso 1 1 calc R U
C32 C -0.0702(10) 0.4805(5) 0.5835(5) 0.190(5) Uani 1 1 d . .
H32A H -0.1064 0.4944 0.5488 0.286 Uiso 1 1 calc R U
H32B H -0.1338 0.4693 0.6079 0.286 Uiso 1 1 calc R U
H32C H -0.0215 0.5107 0.6008 0.286 Uiso 1 1 calc R U
C39 C 0.4221(12) 0.4582(8) 0.8642(4) 0.220(7) Uani 1 1 d . U
C6 C 0.6933(12) 0.3099(6) 0.4373(5) 0.191(5) Uani 1 1 d . .
H6A H 0.7714 0.3265 0.4297 0.286 Uiso 1 1 calc R U
H6B H 0.6570 0.2942 0.4033 0.286 Uiso 1 1 calc R U
H6C H 0.6407 0.3392 0.4516 0.286 Uiso 1 1 calc R U
C22 C 0.4934(15) 0.2673(7) 0.8092(4) 0.253(9) Uani 1 1 d . .
H22A H 0.4340 0.2979 0.8055 0.380 Uiso 1 1 calc R U
H22B H 0.4724 0.2421 0.8393 0.380 Uiso 1 1 calc R U
H22C H 0.5730 0.2837 0.8169 0.380 Uiso 1 1 calc R U
C37 C 0.1225(13) 0.2643(4) 0.7704(4) 0.192(6) Uani 1 1 d . .
H37A H 0.1463 0.2467 0.8056 0.288 Uiso 1 1 calc R U
H37B H 0.0360 0.2593 0.7634 0.288 Uiso 1 1 calc R U
H37C H 0.1662 0.2463 0.7410 0.288 Uiso 1 1 calc R U
C21 C 0.5676(15) 0.1874(5) 0.7472(5) 0.249(8) Uani 1 1 d . .
H21A H 0.5940 0.1690 0.7816 0.373 Uiso 1 1 calc R U
H21B H 0.5212 0.1603 0.7244 0.373 Uiso 1 1 calc R U
H21C H 0.6378 0.2000 0.7276 0.373 Uiso 1 1 calc R U
C8 C 0.6298(12) 0.0930(4) 0.5886(7) 0.190(3) Uani 1 1 d D U
H8 H 0.6899 0.1059 0.6174 0.228 Uiso 1 1 calc R U
C7 C 0.7985(13) 0.2222(7) 0.4637(7) 0.245(8) Uani 1 1 d . .
H7A H 0.8018 0.1941 0.4934 0.368 Uiso 1 1 calc R U
H7B H 0.7753 0.2033 0.4292 0.368 Uiso 1 1 calc R U
H7C H 0.8776 0.2398 0.4606 0.368 Uiso 1 1 calc R U
C41 C 0.5420(15) 0.4514(9) 0.8796(7) 0.295(11) Uani 1 1 d . .
H41A H 0.5556 0.4643 0.9175 0.443 Uiso 1 1 calc R U
H41B H 0.5639 0.4112 0.8769 0.443 Uiso 1 1 calc R U
H41C H 0.5914 0.4740 0.8554 0.443 Uiso 1 1 calc R U
C40 C 0.3293(15) 0.4686(7) 0.9038(5) 0.252(8) Uani 1 1 d . U
H40A H 0.3672 0.4794 0.9391 0.379 Uiso 1 1 calc R U
H40B H 0.2766 0.4993 0.8904 0.379 Uiso 1 1 calc R U
H40C H 0.2820 0.4339 0.9083 0.379 Uiso 1 1 calc R U
C29 C 0.5310(15) 0.6146(5) 0.7196(7) 0.255(6) Uani 1 1 d D U
H29A H 0.5924 0.6386 0.7036 0.383 Uiso 1 1 calc R U
H29B H 0.4512 0.6276 0.7069 0.383 Uiso 1 1 calc R U
H29C H 0.5380 0.6172 0.7597 0.383 Uiso 1 1 calc R U
C12 C 0.3679(13) 0.1763(7) 0.4246(5) 0.239(6) Uani 1 1 d D U
H12A H 0.3308 0.1535 0.3950 0.358 Uiso 1 1 calc R U
H12B H 0.3728 0.2160 0.4129 0.358 Uiso 1 1 calc R U
H12C H 0.4488 0.1619 0.4336 0.358 Uiso 1 1 calc R U
C35 C 0.1026(14) 0.5190(6) 0.7631(5) 0.245(6) Uani 1 1 d D U
H35A H 0.0568 0.5546 0.7637 0.367 Uiso 1 1 calc R U
H35B H 0.0481 0.4868 0.7668 0.367 Uiso 1 1 calc R U
H35C H 0.1626 0.5188 0.7935 0.367 Uiso 1 1 calc R U
C13 C 0.2827(16) 0.1103(6) 0.4937(6) 0.245(6) Uani 1 1 d . U
H13A H 0.2441 0.0874 0.4645 0.367 Uiso 1 1 calc R U
H13B H 0.3628 0.0951 0.5027 0.367 Uiso 1 1 calc R U
H13C H 0.2341 0.1091 0.5262 0.367 Uiso 1 1 calc R U
C9 C 0.6789(17) 0.0641(6) 0.5438(8) 0.271(7) Uani 1 1 d . U
H9A H 0.7319 0.0336 0.5575 0.406 Uiso 1 1 calc R U
H9B H 0.6138 0.0478 0.5207 0.406 Uiso 1 1 calc R U
H9C H 0.7250 0.0909 0.5222 0.406 Uiso 1 1 calc R U
C27 C 0.6371(14) 0.5294(6) 0.6654(7) 0.250(6) Uani 1 1 d D U
H27A H 0.6912 0.5593 0.6533 0.375 Uiso 1 1 calc R U
H27B H 0.6838 0.5000 0.6851 0.375 Uiso 1 1 calc R U
H27C H 0.5949 0.5125 0.6334 0.375 Uiso 1 1 calc R U
C10 C 0.5476(16) 0.0457(6) 0.6062(9) 0.285(7) Uani 1 1 d D U
H10A H 0.5039 0.0581 0.6381 0.428 Uiso 1 1 calc R U
H10B H 0.4903 0.0365 0.5761 0.428 Uiso 1 1 calc R U
H10C H 0.5954 0.0119 0.6158 0.428 Uiso 1 1 calc R U

loop_
_atom_site_aniso_label
_atom_site_aniso_U_11
_atom_site_aniso_U_22
_atom_site_aniso_U_33
_atom_site_aniso_U_23
_atom_site_aniso_U_13
_atom_site_aniso_U_12
Ti3 0.0504(3) 0.0512(4) 0.0522(4) 0.0110(3) -0.0040(3) -0.0024(3)
Ti2 0.0433(3) 0.0764(5) 0.0610(4) 0.0186(4) 0.0000(3) -0.0007(3)
Ti1 0.0610(4) 0.0664(5) 0.0725(5) -0.0045(4) 0.0045(3) 0.0017(3)
Ti4 0.0784(5) 0.0666(5) 0.0709(5) 0.0056(4) -0.0187(4) -0.0135(4)
Ti5 0.0969(6) 0.0704(5) 0.0814(6) -0.0134(5) 0.0098(5) -0.0045(5)
O6 0.0426(11) 0.0634(15) 0.0578(14) 0.0070(12) -0.0007(10) -0.0009(10)
O12 0.0526(13) 0.0600(15) 0.0662(16) 0.0216(13) 0.0061(11) 0.0011(11)
O11 0.0520(13) 0.0684(17) 0.0669(17) 0.0248(14) 0.0067(12) 0.0044(12)
O7 0.0538(13) 0.0671(17) 0.0600(15) 0.0151(13) -0.0074(11) -0.0074(12)
O00A 0.0797(18) 0.0644(17) 0.0611(16) 0.0205(14) -0.0052(14) 0.0002(14)
O5 0.0628(16) 0.085(2) 0.085(2) 0.0025(18) 0.0084(15) 0.0202(15)
O8 0.0731(17) 0.0648(17) 0.0657(17) -0.0062(14) -0.0078(14) -0.0044(14)
O10 0.0524(14) 0.097(2) 0.079(2) 0.0288(18) -0.0029(13) 0.0011(15)
O00E 0.0480(14) 0.117(3) 0.0736(19) 0.0325(19) 0.0052(13) -0.0036(15)
O2 0.078(2) 0.083(2) 0.097(3) -0.018(2) 0.0048(18) 0.0154(17)
N1 0.0521(17) 0.065(2) 0.078(2) -0.0072(18) -0.0071(15) 0.0016(15)
N2 0.066(2) 0.062(2) 0.067(2) 0.0055(17) 0.0026(16) 0.0092(16)
O9 0.119(3) 0.094(3) 0.082(2) -0.029(2) -0.010(2) -0.017(2)
O1 0.0518(16) 0.099(3) 0.154(4) -0.053(3) -0.0147(19) 0.0033(17)
O14 0.091(2) 0.080(2) 0.130(4) 0.007(2) -0.017(2) -0.025(2)
O13 0.144(4) 0.091(3) 0.074(2) 0.010(2) -0.029(2) -0.003(3)
O4 0.098(3) 0.141(4) 0.074(2) -0.007(2) 0.000(2) 0.010(3)
C24 0.0491(17) 0.055(2) 0.0530(19) 0.0132(16) 0.0005(14) -0.0001(15)
O3 0.099(3) 0.078(2) 0.195(5) 0.016(3) 0.017(3) -0.011(2)
C25 0.0543(19) 0.061(2) 0.071(2) 0.022(2) 0.0049(17) 0.0066(16)
C23 0.0528(18) 0.054(2) 0.055(2) 0.0144(17) -0.0015(15) 0.0002(15)
C3 0.047(2) 0.083(3) 0.100(4) -0.008(3) -0.008(2) 0.001(2)
C26 0.0492(17) 0.067(2) 0.066(2) 0.021(2) 0.0075(16) 0.0037(16)
O16 0.133(4) 0.200(6) 0.086(3) -0.022(3) 0.021(3) -0.060(4)
O15 0.151(4) 0.071(2) 0.170(4) -0.021(3) -0.004(3) 0.011(3)
C1 0.051(2) 0.078(3) 0.085(3) 0.004(2) -0.002(2) 0.007(2)
C30 0.074(3) 0.135(5) 0.093(4) 0.049(4) -0.021(3) -0.005(3)
C4 0.056(3) 0.146(7) 0.211(9) -0.075(6) -0.023(4) -0.004(3)
C36 0.072(3) 0.150(6) 0.083(4) 0.057(4) 0.004(3) -0.008(3)
C2 0.064(3) 0.119(5) 0.132(5) -0.018(4) -0.006(3) 0.024(3)
C17 0.190(8) 0.106(5) 0.077(4) 0.015(4) -0.040(5) -0.008(5)
C14 0.087(4) 0.099(5) 0.169(7) 0.018(5) 0.012(4) -0.013(3)
C20 0.226(10) 0.145(7) 0.089(5) 0.058(5) -0.012(6) 0.064(7)
C33 0.135(5) 0.119(5) 0.137(5) 0.013(4) 0.025(4) 0.068(4)
C31 0.139(7) 0.174(9) 0.140(7) 0.008(6) -0.061(6) -0.011(6)
C18 0.169(9) 0.167(9) 0.118(6) 0.015(6) -0.003(6) -0.037(7)
C11 0.188(6) 0.143(6) 0.127(5) -0.069(5) -0.011(5) -0.033(5)
C5 0.146(8) 0.263(16) 0.149(9) 0.044(10) 0.050(7) -0.028(9)
C38 0.179(9) 0.274(14) 0.080(5) 0.044(7) 0.029(5) 0.036(9)
C34 0.137(6) 0.098(5) 0.197(9) 0.048(5) 0.013(6) 0.040(5)
C15 0.125(6) 0.141(7) 0.163(8) 0.053(6) -0.005(6) 0.016(5)
C19 0.259(13) 0.173(10) 0.097(5) 0.031(6) -0.084(7) 0.006(9)
C28 0.159(6) 0.104(5) 0.259(8) 0.002(6) 0.060(6) -0.029(5)
C16 0.138(7) 0.141(8) 0.288(15) 0.056(9) -0.032(8) -0.078(6)
C32 0.186(9) 0.202(11) 0.177(10) 0.040(8) -0.076(8) 0.085(9)
C39 0.173(9) 0.39(2) 0.090(6) -0.084(9) -0.026(6) 0.017(12)
C6 0.213(13) 0.202(13) 0.160(10) 0.016(9) 0.036(9) -0.045(10)
C22 0.37(2) 0.316(18) 0.073(5) 0.013(8) -0.035(8) 0.191(16)
C37 0.292(15) 0.130(8) 0.146(8) 0.077(7) -0.079(9) -0.035(9)
C21 0.38(2) 0.182(11) 0.181(11) 0.075(9) -0.028(12) 0.161(13)
C8 0.219(8) 0.108(5) 0.245(8) -0.009(6) 0.044(7) 0.038(5)
C7 0.188(13) 0.239(17) 0.31(2) 0.079(16) 0.086(14) -0.009(12)
C41 0.228(16) 0.42(3) 0.224(17) -0.024(18) -0.113(14) 0.039(18)
C40 0.33(2) 0.32(2) 0.108(7) -0.040(10) 0.072(10) -0.037(16)
C29 0.270(13) 0.143(9) 0.359(16) -0.017(11) 0.087(12) -0.073(9)
C12 0.271(13) 0.293(13) 0.154(9) -0.115(9) 0.032(9) -0.099(11)
C35 0.297(12) 0.199(10) 0.248(11) 0.021(9) 0.139(10) 0.122(10)
C13 0.317(14) 0.182(11) 0.229(12) -0.073(10) -0.069(11) -0.067(11)
C9 0.324(15) 0.180(11) 0.313(15) -0.021(11) 0.080(13) 0.087(11)
C27 0.232(12) 0.215(12) 0.311(15) 0.033(11) 0.113(10) -0.007(10)
C10 0.311(15) 0.198(12) 0.355(16) 0.080(13) 0.116(14) 0.029(10)

loop_
_atom_type_symbol
_atom_type_description
_atom_type_scat_dispersion_real
_atom_type_scat_dispersion_imag
_atom_type_scat_source
C C 0.0181 0.0091 'International Tables Vol C Tables 4.2.6.8 and 6.1.1.4'
H H 0.0000 0.0000 'International Tables Vol C Tables 4.2.6.8 and 6.1.1.4'
N N 0.0311 0.0180 'International Tables Vol C Tables 4.2.6.8 and 6.1.1.4'
O O 0.0492 0.0322 'International Tables Vol C Tables 4.2.6.8 and 6.1.1.4'
Ti Ti 0.2191 1.8069 'International Tables Vol C Tables 4.2.6.8 and 6.1.1.4'

loop_
_geom_angle_atom_site_label_1
_geom_angle_atom_site_label_2
_geom_angle_atom_site_label_3
_geom_angle
_geom_angle_site_symmetry_1
_geom_angle_site_symmetry_3
O00A Ti3 O6 95.85(14) . .
O00A Ti3 O8 97.09(15) . .
O6 Ti3 O8 145.85(12) . .
O00A Ti3 O12 167.10(13) . .
O6 Ti3 O12 87.62(12) . .
O8 Ti3 O12 86.73(13) . .
O00A Ti3 O7 104.99(13) . .
O6 Ti3 O7 74.43(11) . .
O8 Ti3 O7 71.73(13) . .
O12 Ti3 O7 87.90(11) . .
O00A Ti3 N1 90.23(15) . .
O6 Ti3 N1 73.53(12) . .
O8 Ti3 N1 137.68(13) . .
O12 Ti3 N1 78.81(13) . .
O7 Ti3 N1 145.67(13) . .
O00A Ti3 N2 85.65(14) . .
O6 Ti3 N2 141.05(13) . .
O8 Ti3 N2 71.54(14) . .
O12 Ti3 N2 83.88(12) . .
O7 Ti3 N2 142.72(14) . .
N1 Ti3 N2 67.54(14) . .
O00A Ti3 Ti2 108.78(11) . .
O6 Ti3 Ti2 37.76(7) . .
O8 Ti3 Ti2 108.10(9) . .
O12 Ti3 Ti2 81.47(8) . .
O7 Ti3 Ti2 37.42(9) . .
N1 Ti3 Ti2 108.71(10) . .
N2 Ti3 Ti2 165.34(10) . .
O00A Ti3 Ti4 105.12(11) . .
O6 Ti3 Ti4 110.42(8) . .
O8 Ti3 Ti4 35.52(9) . .
O12 Ti3 Ti4 85.14(9) . .
O7 Ti3 Ti4 36.27(9) . .
N1 Ti3 Ti4 163.37(11) . .
N2 Ti3 Ti4 106.64(11) . .
Ti2 Ti3 Ti4 72.78(3) . .
O10 Ti2 O00E 96.94(14) . .
O10 Ti2 O7 105.69(15) . .
O00E Ti2 O7 99.30(16) . .
O10 Ti2 O6 166.61(13) . .
O00E Ti2 O6 95.51(12) . .
O7 Ti2 O6 76.99(11) . .
O10 Ti2 O5 100.69(16) . .
O00E Ti2 O5 94.98(17) . .
O7 Ti2 O5 148.07(12) . .
O6 Ti2 O5 73.30(12) . .
O10 Ti2 O11 85.01(12) . .
O00E Ti2 O11 175.80(16) . .
O7 Ti2 O11 83.70(12) . .
O6 Ti2 O11 82.25(11) . .
O5 Ti2 O11 80.98(13) . .
O10 Ti2 Ti3 141.84(13) . .
O00E Ti2 Ti3 105.32(11) . .
O7 Ti2 Ti3 40.93(8) . .
O6 Ti2 Ti3 36.85(8) . .
O5 Ti2 Ti3 107.65(9) . .
O11 Ti2 Ti3 75.00(7) . .
O10 Ti2 Ti1 137.03(13) . .
O00E Ti2 Ti1 98.33(12) . .
O7 Ti2 Ti1 111.04(8) . .
O6 Ti2 Ti1 35.22(8) . .
O5 Ti2 Ti1 38.16(8) . .
O11 Ti2 Ti1 77.78(8) . .
Ti3 Ti2 Ti1 70.12(2) . .
O4 Ti1 O3 107.1(3) . .
O4 Ti1 O6 112.23(19) . .
O3 Ti1 O6 140.5(2) . .
O4 Ti1 O1 100.5(2) . .
O3 Ti1 O1 89.1(2) . .
O6 Ti1 O1 81.10(13) . .
O4 Ti1 O5 103.85(17) . .
O3 Ti1 O5 96.8(2) . .
O6 Ti1 O5 76.95(13) . .
O1 Ti1 O5 151.93(17) . .
O4 Ti1 Ti2 115.30(16) . .
O3 Ti1 Ti2 124.2(2) . .
O6 Ti1 Ti2 36.92(7) . .
O1 Ti1 Ti2 115.54(11) . .
O5 Ti1 Ti2 40.11(11) . .
O13 Ti4 O14 108.2(2) . .
O13 Ti4 O8 124.4(2) . .
O14 Ti4 O8 126.50(17) . .
O13 Ti4 O7 103.31(17) . .
O14 Ti4 O7 100.25(18) . .
O8 Ti4 O7 78.00(13) . .
O13 Ti4 O9 96.0(2) . .
O14 Ti4 O9 95.1(2) . .
O8 Ti4 O9 72.16(15) . .
O7 Ti4 O9 150.01(15) . .
O13 Ti4 Ti3 119.58(15) . .
O14 Ti4 Ti3 121.97(16) . .
O8 Ti4 Ti3 37.55(9) . .
O7 Ti4 Ti3 40.52(8) . .
O9 Ti4 Ti3 109.71(12) . .
O13 Ti4 Ti5 114.27(18) . .
O14 Ti4 Ti5 117.31(15) . .
O8 Ti4 Ti5 33.73(10) . .
O7 Ti4 Ti5 111.73(9) . .
O9 Ti4 Ti5 38.47(12) . .
Ti3 Ti4 Ti5 71.26(3) . .
O15 Ti5 O16 111.6(3) . .
O15 Ti5 O8 126.4(2) . .
O16 Ti5 O8 121.9(3) . .
O15 Ti5 O2 94.0(2) . .
O16 Ti5 O2 94.3(2) . .
O8 Ti5 O2 80.85(14) . .
O15 Ti5 O9 99.8(2) . .
O16 Ti5 O9 100.3(2) . .
O8 Ti5 O9 73.74(15) . .
O2 Ti5 O9 154.54(16) . .
O15 Ti5 Ti4 121.0(2) . .
O16 Ti5 Ti4 115.9(2) . .
O8 Ti5 Ti4 33.81(9) . .
O2 Ti5 Ti4 114.65(11) . .
O9 Ti5 Ti4 39.98(12) . .
Ti1 O6 Ti3 138.65(13) . .
Ti1 O6 Ti2 107.86(13) . .
Ti3 O6 Ti2 105.39(13) . .
C23 O12 Ti3 128.1(2) . .
C23 O11 Ti2 130.1(2) . .
Ti4 O7 Ti2 150.12(15) . .
Ti4 O7 Ti3 103.21(14) . .
Ti2 O7 Ti3 101.65(13) . .
C20 O00A Ti3 159.5(6) . .
C33 O5 Ti1 127.7(5) . .
C33 O5 Ti2 130.0(5) . .
Ti1 O5 Ti2 101.73(14) . .
Ti5 O8 Ti4 112.47(15) . .
Ti5 O8 Ti3 140.55(17) . .
Ti4 O8 Ti3 106.93(15) . .
C30 O10 Ti2 150.7(3) . .
C36 O00E Ti2 134.4(3) . .
N2 O2 Ti5 121.2(3) . .
C3 N1 O1 116.9(4) . .
C3 N1 Ti3 121.7(3) . .
O1 N1 Ti3 121.3(2) . .
C1 N2 O2 115.7(4) . .
C1 N2 Ti3 121.5(3) . .
O2 N2 Ti3 121.7(3) . .
C11 O9 Ti5 134.1(5) . .
C11 O9 Ti4 124.4(5) . .
Ti5 O9 Ti4 101.55(16) . .
N1 O1 Ti1 123.5(3) . .
C14 O14 Ti4 141.9(4) . .
C17 O13 Ti4 149.3(5) . .
C39 O4 Ti1 149.1(8) . .
C25 C24 C26 118.9(4) . 3_666
C25 C24 C23 120.8(3) . .
C26 C24 C23 120.2(3) 3_666 .
C28 O3 Ti1 149.8(5) . .
C26 C25 C24 120.6(4) . .
C26 C25 H25 119.7 . .
C24 C25 H25 119.7 . .
O11 C23 O12 125.3(3) . .
O11 C23 C24 118.9(3) . .
O12 C23 C24 115.8(3) . .
N1 C3 C1 114.5(4) . .
N1 C3 C4 122.2(5) . .
C1 C3 C4 123.3(4) . .
C25 C26 C24 120.5(4) . 3_666
C25 C26 H26 119.8 . .
C24 C26 H26 119.8 3_666 .
C5 O16 Ti5 143.7(7) . .
C8 O15 Ti5 149.8(7) . .
N2 C1 C3 114.1(4) . .
N2 C1 C2 123.4(5) . .
C3 C1 C2 122.4(5) . .
O10 C30 C31 110.8(6) . .
O10 C30 C32 110.3(6) . .
C31 C30 C32 108.3(7) . .
O10 C30 H30 109.1 . .
C31 C30 H30 109.1 . .
C32 C30 H30 109.1 . .
C3 C4 H4A 109.5 . .
C3 C4 H4B 109.5 . .
H4A C4 H4B 109.5 . .
C3 C4 H4C 109.5 . .
H4A C4 H4C 109.5 . .
H4B C4 H4C 109.5 . .
O00E C36 C37 108.6(6) . .
O00E C36 C38 108.1(6) . .
C37 C36 C38 117.1(8) . .
O00E C36 H36 107.5 . .
C37 C36 H36 107.5 . .
C38 C36 H36 107.5 . .
C1 C2 H2A 109.5 . .
C1 C2 H2B 109.5 . .
H2A C2 H2B 109.5 . .
C1 C2 H2C 109.5 . .
H2A C2 H2C 109.5 . .
H2B C2 H2C 109.5 . .
O13 C17 C18 108.4(7) . .
O13 C17 C19 107.7(7) . .
C18 C17 C19 113.9(8) . .
O13 C17 H17 108.9 . .
C18 C17 H17 108.9 . .
C19 C17 H17 108.9 . .
O14 C14 C16 110.8(8) . .
O14 C14 C15 110.2(6) . .
C16 C14 C15 113.0(8) . .
O14 C14 H14 107.5 . .
C16 C14 H14 107.5 . .
C15 C14 H14 107.5 . .
C21 C20 O00A 114.4(8) . .
C21 C20 C22 127.4(9) . .
O00A C20 C22 114.5(8) . .
C21 C20 H20 96.4 . .
O00A C20 H20 96.4 . .
C22 C20 H20 96.4 . .
C35 C33 O5 110.7(7) . .
C35 C33 C34 133.0(8) . .
O5 C33 C34 115.2(6) . .
C35 C33 H33 93.5 . .
O5 C33 H33 93.5 . .
C34 C33 H33 93.5 . .
C30 C31 H31A 109.5 . .
C30 C31 H31B 109.5 . .
H31A C31 H31B 109.5 . .
C30 C31 H31C 109.5 . .
H31A C31 H31C 109.5 . .
H31B C31 H31C 109.5 . .
C17 C18 H18A 109.5 . .
C17 C18 H18B 109.5 . .
H18A C18 H18B 109.5 . .
C17 C18 H18C 109.5 . .
H18A C18 H18C 109.5 . .
H18B C18 H18C 109.5 . .
O9 C11 C12 108.1(8) . .
O9 C11 C13 109.7(9) . .
C12 C11 C13 111.2(11) . .
O9 C11 H11 109.2 . .
C12 C11 H11 109.2 . .
C13 C11 H11 109.2 . .
C6 C5 O16 117.8(12) . .
C6 C5 C7 116.4(11) . .
O16 C5 C7 106.0(12) . .
C6 C5 H5 105.1 . .
O16 C5 H5 105.1 . .
C7 C5 H5 105.1 . .
C36 C38 H38A 109.5 . .
C36 C38 H38B 109.5 . .
H38A C38 H38B 109.5 . .
C36 C38 H38C 109.5 . .
H38A C38 H38C 109.5 . .
H38B C38 H38C 109.5 . .
C33 C34 H34A 109.5 . .
C33 C34 H34B 109.5 . .
H34A C34 H34B 109.5 . .
C33 C34 H34C 109.5 . .
H34A C34 H34C 109.5 . .
H34B C34 H34C 109.5 . .
C14 C15 H15A 109.5 . .
C14 C15 H15B 109.5 . .
H15A C15 H15B 109.5 . .
C14 C15 H15C 109.5 . .
H15A C15 H15C 109.5 . .
H15B C15 H15C 109.5 . .
C17 C19 H19A 109.5 . .
C17 C19 H19B 109.5 . .
H19A C19 H19B 109.5 . .
C17 C19 H19C 109.5 . .
H19A C19 H19C 109.5 . .
H19B C19 H19C 109.5 . .
O3 C28 C27 119.6(9) . .
O3 C28 C29 110.4(9) . .
C27 C28 C29 129.9(11) . .
O3 C28 H28 90.7 . .
C27 C28 H28 90.7 . .
C29 C28 H28 90.7 . .
C14 C16 H16A 109.5 . .
C14 C16 H16B 109.5 . .
H16A C16 H16B 109.5 . .
C14 C16 H16C 109.5 . .
H16A C16 H16C 109.5 . .
H16B C16 H16C 109.5 . .
C30 C32 H32A 109.5 . .
C30 C32 H32B 109.5 . .
H32A C32 H32B 109.5 . .
C30 C32 H32C 109.5 . .
H32A C32 H32C 109.5 . .
H32B C32 H32C 109.5 . .
O4 C39 C41 118.2(12) . .
O4 C39 C40 117.6(11) . .
C41 C39 C40 122.7(12) . .
C5 C6 H6A 109.5 . .
C5 C6 H6B 109.5 . .
H6A C6 H6B 109.5 . .
C5 C6 H6C 109.5 . .
H6A C6 H6C 109.5 . .
H6B C6 H6C 109.5 . .
C20 C22 H22A 109.5 . .
C20 C22 H22B 109.5 . .
H22A C22 H22B 109.5 . .
C20 C22 H22C 109.5 . .
H22A C22 H22C 109.5 . .
H22B C22 H22C 109.5 . .
C36 C37 H37A 109.5 . .
C36 C37 H37B 109.5 . .
H37A C37 H37B 109.5 . .
C36 C37 H37C 109.5 . .
H37A C37 H37C 109.5 . .
H37B C37 H37C 109.5 . .
C20 C21 H21A 109.5 . .
C20 C21 H21B 109.5 . .
H21A C21 H21B 109.5 . .
C20 C21 H21C 109.5 . .
H21A C21 H21C 109.5 . .
H21B C21 H21C 109.5 . .
C9 C8 O15 106.9(13) . .
C9 C8 C10 97.1(12) . .
O15 C8 C10 106.3(12) . .
C9 C8 H8 114.9 . .
O15 C8 H8 114.9 . .
C10 C8 H8 114.9 . .
C5 C7 H7A 109.5 . .
C5 C7 H7B 109.5 . .
H7A C7 H7B 109.5 . .
C5 C7 H7C 109.5 . .
H7A C7 H7C 109.5 . .
H7B C7 H7C 109.5 . .
C39 C41 H41A 109.5 . .
C39 C41 H41B 109.5 . .
H41A C41 H41B 109.5 . .
C39 C41 H41C 109.5 . .
H41A C41 H41C 109.5 . .
H41B C41 H41C 109.5 . .
C39 C40 H40A 109.5 . .
C39 C40 H40B 109.5 . .
H40A C40 H40B 109.5 . .
C39 C40 H40C 109.5 . .
H40A C40 H40C 109.5 . .
H40B C40 H40C 109.5 . .
C28 C29 H29A 109.5 . .
C28 C29 H29B 109.5 . .
H29A C29 H29B 109.5 . .
C28 C29 H29C 109.5 . .
H29A C29 H29C 109.5 . .
H29B C29 H29C 109.5 . .
C11 C12 H12A 109.5 . .
C11 C12 H12B 109.5 . .
H12A C12 H12B 109.5 . .
C11 C12 H12C 109.5 . .
H12A C12 H12C 109.5 . .
H12B C12 H12C 109.5 . .
C33 C35 H35A 109.5 . .
C33 C35 H35B 109.5 . .
H35A C35 H35B 109.5 . .
C33 C35 H35C 109.5 . .
H35A C35 H35C 109.5 . .
H35B C35 H35C 109.5 . .
C11 C13 H13A 109.5 . .
C11 C13 H13B 109.5 . .
H13A C13 H13B 109.5 . .
C11 C13 H13C 109.5 . .
H13A C13 H13C 109.5 . .
H13B C13 H13C 109.5 . .
C8 C9 H9A 109.5 . .
C8 C9 H9B 109.5 . .
H9A C9 H9B 109.5 . .
C8 C9 H9C 109.5 . .
H9A C9 H9C 109.5 . .
H9B C9 H9C 109.5 . .
C28 C27 H27A 109.5 . .
C28 C27 H27B 109.5 . .
H27A C27 H27B 109.5 . .
C28 C27 H27C 109.5 . .
H27A C27 H27C 109.5 . .
H27B C27 H27C 109.5 . .
C8 C10 H10A 109.5 . .
C8 C10 H10B 109.5 . .
H10A C10 H10B 109.5 . .
C8 C10 H10C 109.5 . .
H10A C10 H10C 109.5 . .
H10B C10 H10C 109.5 . .

loop_
_geom_bond_atom_site_label_1
_geom_bond_atom_site_label_2
_geom_bond_distance
_geom_bond_site_symmetry_2
Ti3 O00A 1.770(3) .
Ti3 O6 1.940(3) .
Ti3 O8 1.992(3) .
Ti3 O12 2.065(3) .
Ti3 O7 2.087(3) .
Ti3 N1 2.253(4) .
Ti3 N2 2.262(4) .
Ti3 Ti2 3.1196(10) .
Ti3 Ti4 3.1266(11) .
Ti2 O10 1.796(3) .
Ti2 O00E 1.809(3) .
Ti2 O7 1.936(3) .
Ti2 O6 1.981(2) .
Ti2 O5 2.066(4) .
Ti2 O11 2.213(3) .
Ti2 Ti1 3.1392(11) .
Ti1 O4 1.765(4) .
Ti1 O3 1.776(4) .
Ti1 O6 1.902(3) .
Ti1 O1 1.951(3) .
Ti1 O5 1.981(3) .
Ti4 O13 1.787(4) .
Ti4 O14 1.794(4) .
Ti4 O8 1.899(3) .
Ti4 O7 1.900(3) .
Ti4 O9 2.068(4) .
Ti4 Ti5 3.1536(14) .
Ti5 O15 1.759(5) .
Ti5 O16 1.772(5) .
Ti5 O8 1.895(3) .
Ti5 O2 1.954(4) .
Ti5 O9 2.003(4) .
O12 C23 1.273(5) .
O11 C23 1.251(5) .
O00A C20 1.397(7) .
O5 C33 1.437(7) .
O10 C30 1.415(6) .
O00E C36 1.421(6) .
O2 N2 1.358(5) .
N1 C3 1.298(6) .
N1 O1 1.336(5) .
N2 C1 1.294(6) .
O9 C11 1.457(8) .
O14 C14 1.389(8) .
O13 C17 1.413(8) .
O4 C39 1.354(9) .
C24 C25 1.384(5) .
C24 C26 1.390(5) 3_666
C24 C23 1.497(5) .
O3 C28 1.410(10) .
C25 C26 1.378(5) .
C25 H25 0.9300 .
C3 C1 1.438(7) .
C3 C4 1.501(7) .
C26 C24 1.390(5) 3_666
C26 H26 0.9300 .
O16 C5 1.424(11) .
O15 C8 1.456(13) .
C1 C2 1.509(6) .
C30 C31 1.472(11) .
C30 C32 1.510(12) .
C30 H30 0.9800 .
C4 H4A 0.9600 .
C4 H4B 0.9600 .
C4 H4C 0.9600 .
C36 C37 1.463(11) .
C36 C38 1.537(12) .
C36 H36 0.9800 .
C2 H2A 0.9600 .
C2 H2B 0.9600 .
C2 H2C 0.9600 .
C17 C18 1.514(13) .
C17 C19 1.516(11) .
C17 H17 0.9800 .
C14 C16 1.474(11) .
C14 C15 1.501(10) .
C14 H14 0.9800 .
C20 C21 1.400(13) .
C20 C22 1.410(14) .
C20 H20 0.9800 .
C33 C35 1.437(8) .
C33 C34 1.441(11) .
C33 H33 0.9800 .
C31 H31A 0.9600 .
C31 H31B 0.9600 .
C31 H31C 0.9600 .
C18 H18A 0.9600 .
C18 H18B 0.9600 .
C18 H18C 0.9600 .
C11 C12 1.461(8) .
C11 C13 1.513(16) .
C11 H11 0.9800 .
C5 C6 1.363(16) .
C5 C7 1.458(17) .
C5 H5 0.9800 .
C38 H38A 0.9600 .
C38 H38B 0.9600 .
C38 H38C 0.9600 .
C34 H34A 0.9600 .
C34 H34B 0.9600 .
C34 H34C 0.9600 .
C15 H15A 0.9600 .
C15 H15B 0.9600 .
C15 H15C 0.9600 .
C19 H19A 0.9600 .
C19 H19B 0.9600 .
C19 H19C 0.9600 .
C28 C27 1.453(9) .
C28 C29 1.467(8) .
C28 H28 0.9800 .
C16 H16A 0.9600 .
C16 H16B 0.9600 .
C16 H16C 0.9600 .
C32 H32A 0.9600 .
C32 H32B 0.9600 .
C32 H32C 0.9600 .
C39 C41 1.355(17) .
C39 C40 1.434(16) .
C6 H6A 0.9600 .
C6 H6B 0.9600 .
C6 H6C 0.9600 .
C22 H22A 0.9600 .
C22 H22B 0.9600 .
C22 H22C 0.9600 .
C37 H37A 0.9600 .
C37 H37B 0.9600 .
C37 H37C 0.9600 .
C21 H21A 0.9600 .
C21 H21B 0.9600 .
C21 H21C 0.9600 .
C8 C9 1.387(17) .
C8 C10 1.483(9) .
C8 H8 0.9800 .
C7 H7A 0.9600 .
C7 H7B 0.9600 .
C7 H7C 0.9600 .
C41 H41A 0.9600 .
C41 H41B 0.9600 .
C41 H41C 0.9600 .
C40 H40A 0.9600 .
C40 H40B 0.9600 .
C40 H40C 0.9600 .
C29 H29A 0.9600 .
C29 H29B 0.9600 .
C29 H29C 0.9600 .
C12 H12A 0.9600 .
C12 H12B 0.9600 .
C12 H12C 0.9600 .
C35 H35A 0.9600 .
C35 H35B 0.9600 .
C35 H35C 0.9600 .
C13 H13A 0.9600 .
C13 H13B 0.9600 .
C13 H13C 0.9600 .
C9 H9A 0.9600 .
C9 H9B 0.9600 .
C9 H9C 0.9600 .
C27 H27A 0.9600 .
C27 H27B 0.9600 .
C27 H27C 0.9600 .
C10 H10A 0.9600 .
C10 H10B 0.9600 .
C10 H10C 0.9600 .
